data_4080215
loop_
_publ_author_name
'Mills, David P.'
'Soutar, Lyndsay'
'Cooper, Oliver J.'
'Lewis, William'
'Blake, Alexander J.'
'Liddle, Stephen T.'

_publ_section_title
;
 Reactivity of the Yttrium Alkyl Carbene Complex [Y(BIPM)(CH2C6H5)(THF)]
 (BIPM = {C(PPh2NSiMe3)2})2--: From Insertions, Substitutions, and
 Additions to Nontypical Transformations
;
_journal_issue 5
_journal_name_full Organometallics
_journal_page_first 1251
_journal_paper_doi 10.1021/om3010178
_journal_volume 32
_journal_year 2013
_chemical_formula_moiety 'C72 H96 N6 P4 S4 Si4 Y2, 3.5 C7 H8'
_chemical_formula_sum 'C96.5 H124 N6 P4 S4 Si4 Y2'
_chemical_formula_weight 1910.32
_chemical_name_systematic
; 
 ? 
;
_space_group_IT_number 14
_symmetry_cell_setting monoclinic
_symmetry_space_group_name_Hall '-P 2yn'
_symmetry_space_group_name_H-M 'P 1 21/n 1'
_atom_sites_solution_hydrogens 'geom, Me from difmap'
_atom_sites_solution_primary direct
_atom_sites_solution_secondary difmap
_audit_creation_method 'enCIFer editing of SHELXL97 CIF output'
_cell_angle_alpha 90.00
_cell_angle_beta 97.8907(15)
_cell_angle_gamma 90.00
_cell_formula_units_Z 2
_cell_length_a 11.87174(19)
_cell_length_b 18.9361(3)
_cell_length_c 22.0918(4)
_cell_measurement_reflns_used 15481
_cell_measurement_temperature 90(2)
_cell_measurement_theta_max 74.28
_cell_measurement_theta_min 3.76
_cell_volume 4919.31(14)
_computing_cell_refinement
;
CrysAlisPro, Oxford Diffraction Ltd.,
Version 1.171.33.55 (release 05-01-2010 CrysAlis171 .NET)
(compiled Jan  5 2010,16:28:46)
;
_computing_data_collection
;
CrysAlisPro, Oxford Diffraction Ltd.,
Version 1.171.33.55 (release 05-01-2010 CrysAlis171 .NET)
(compiled Jan  5 2010,16:28:46)
;
_computing_data_reduction
;
CrysAlisPro, Oxford Diffraction Ltd.,
Version 1.171.33.55 (release 05-01-2010 CrysAlis171 .NET)
(compiled Jan  5 2010,16:28:46)
;
_computing_molecular_graphics 'SHELXTL (Sheldrick, 2008)'
_computing_publication_material 'enCIFer (Allen et al., 2004); PLATON (Spek, 2009)'
_computing_structure_refinement 'SHELXL97 (Sheldrick, 2008)'
_computing_structure_solution 'SHELXTL (Sheldrick, 2008)'
_diffrn_ambient_temperature 90(2)
_diffrn_detector_area_resol_mean 10.3613
_diffrn_measured_fraction_theta_full 0.999
_diffrn_measured_fraction_theta_max 0.999
_diffrn_measurement_device_type 'SuperNova, Single source at offset), Atlas'
_diffrn_measurement_method '\w scans'
_diffrn_radiation_monochromator mirror
_diffrn_radiation_source 'SuperNova (Cu) X-ray Source'
_diffrn_radiation_type 'Cu K\a'
_diffrn_radiation_wavelength 1.5418
_diffrn_reflns_av_R_equivalents 0.0361
_diffrn_reflns_av_sigmaI/netI 0.0340
_diffrn_reflns_limit_h_max 13
_diffrn_reflns_limit_h_min -14
_diffrn_reflns_limit_k_max 22
_diffrn_reflns_limit_k_min -22
_diffrn_reflns_limit_l_max 26
_diffrn_reflns_limit_l_min -24
_diffrn_reflns_number 28086
_diffrn_reflns_theta_full 67.50
_diffrn_reflns_theta_max 67.50
_diffrn_reflns_theta_min 4.02
_diffrn_standards_decay_% 0
_diffrn_standards_number 0
_exptl_absorpt_coefficient_mu 3.808
_exptl_absorpt_correction_T_max 0.81
_exptl_absorpt_correction_T_min 0.67
_exptl_absorpt_correction_type analytical
_exptl_absorpt_process_details
;
CrysAlisPro, Oxford Diffraction Ltd., 
Version 1.171.33.55 (release 05-01-2010 CrysAlis171 .NET) 
(compiled Jan  5 2010,16:28:46) 
Analytical numeric absorption correction using a multifaceted crystal 
model based on expressions derived by R.C. Clark & J.S. Reid. 
(Clark, R. C. & Reid, J. S. (1995). Acta Cryst. A51, 887-897) 
;
_exptl_crystal_colour colourless
_exptl_crystal_density_diffrn 1.290
_exptl_crystal_density_method 'not measured'
_exptl_crystal_description block
_exptl_crystal_F_000 2006
_exptl_crystal_size_max 0.18
_exptl_crystal_size_mid 0.07
_exptl_crystal_size_min 0.07
_refine_diff_density_max 0.429
_refine_diff_density_min -0.650
_refine_diff_density_rms 0.069
_refine_ls_extinction_method none
_refine_ls_goodness_of_fit_ref 1.048
_refine_ls_hydrogen_treatment constr
_refine_ls_matrix_type full
_refine_ls_number_parameters 488
_refine_ls_number_reflns 8864
_refine_ls_number_restraints 0
_refine_ls_restrained_S_all 1.048
_refine_ls_R_factor_all 0.0456
_refine_ls_R_factor_gt 0.0356
_refine_ls_shift/su_max 0.001
_refine_ls_shift/su_mean 0.000
_refine_ls_structure_factor_coef Fsqd
_refine_ls_weighting_details 'calc w=1/[\s^2^(Fo^2^)+(0.0549P)^2^+2.1741P] where P=(Fo^2^+2Fc^2^)/3'
_refine_ls_weighting_scheme calc
_refine_ls_wR_factor_gt 0.0928
_refine_ls_wR_factor_ref 0.0965
_reflns_number_gt 7206
_reflns_number_total 8864
_reflns_threshold_expression I>2\s(I)
_cod_data_source_file om3010178_si_001.cif
_cod_data_source_block 6
_cod_depositor_comments
;
The following automatic conversions were performed:

'_symmetry_cell_setting' value 'Monoclinic' changed to 'monoclinic'
according to /home/saulius/struct/CIF-dictionaries/cif_core.dic
dictionary named 'cif_core.dic' version 2.4.2 from 2011-04-26.

Automatic conversion script
Id: cif_fix_values 1891 2012-01-12 08:04:46Z andrius 
;
_cod_original_sg_symbol_H-M 'P 21/n'
_cod_original_formula_sum 'C96.50 H124 N6 P4 S4 Si4 Y2'
_cod_database_code 4080215

loop_
_symmetry_equiv_pos_as_xyz
'x, y, z'
'-x+1/2, y+1/2, -z+1/2'
'-x, -y, -z'
'x-1/2, -y-1/2, z-1/2'

loop_
_atom_site_label
_atom_site_type_symbol
_atom_site_fract_x
_atom_site_fract_y
_atom_site_fract_z
_atom_site_U_iso_or_equiv
_atom_site_adp_type
_atom_site_occupancy
_atom_site_symmetry_multiplicity
_atom_site_calc_flag
_atom_site_refinement_flags
Y1 Y 0.509571(19) 0.430015(12) 0.583944(10) 0.02054(7) Uani 1 1 d .
P1 P 0.61365(6) 0.30833(4) 0.66467(3) 0.02229(15) Uani 1 1 d .
P2 P 0.42951(6) 0.40309(4) 0.71124(3) 0.02392(15) Uani 1 1 d .
N1 N 0.61993(19) 0.32386(12) 0.59352(10) 0.0234(5) Uani 1 1 d .
N2 N 0.35494(19) 0.41568(12) 0.64615(10) 0.0250(5) Uani 1 1 d .
Si1 Si 0.66105(7) 0.26276(4) 0.54106(3) 0.02621(17) Uani 1 1 d .
Si2 Si 0.21235(6) 0.44114(4) 0.63453(3) 0.02550(16) Uani 1 1 d .
C1 C 0.5664(2) 0.38530(14) 0.69684(12) 0.0247(6) Uani 1 1 d .
H1 H 0.6272 0.4135 0.7217 0.030 Uiso 1 1 calc R
C2 C 0.7504(2) 0.29176(15) 0.71052(12) 0.0266(6) Uani 1 1 d .
C3 C 0.7578(2) 0.28050(16) 0.77332(13) 0.0297(6) Uani 1 1 d .
H3 H 0.6904 0.2794 0.7921 0.036 Uiso 1 1 calc R
C4 C 0.8618(3) 0.27104(17) 0.80832(14) 0.0340(7) Uani 1 1 d .
H4 H 0.8657 0.2622 0.8509 0.041 Uiso 1 1 calc R
C5 C 0.9598(3) 0.27429(17) 0.78199(15) 0.0360(7) Uani 1 1 d .
H5 H 1.0314 0.2672 0.8063 0.043 Uiso 1 1 calc R
C6 C 0.9544(3) 0.28793(17) 0.71965(14) 0.0335(7) Uani 1 1 d .
H6 H 1.0224 0.2916 0.7017 0.040 Uiso 1 1 calc R
C7 C 0.8499(2) 0.29606(15) 0.68403(13) 0.0275(6) Uani 1 1 d .
H7 H 0.8461 0.3046 0.6414 0.033 Uiso 1 1 calc R
C8 C 0.5218(2) 0.23296(15) 0.67132(13) 0.0278(6) Uani 1 1 d .
C9 C 0.5423(3) 0.18090(18) 0.71594(15) 0.0379(7) Uani 1 1 d .
H9 H 0.6085 0.1833 0.7454 0.045 Uiso 1 1 calc R
C10 C 0.4666(3) 0.1257(2) 0.71740(18) 0.0524(10) Uani 1 1 d .
H10 H 0.4811 0.0905 0.7482 0.063 Uiso 1 1 calc R
C11 C 0.3708(3) 0.1209(2) 0.67507(18) 0.0567(11) Uani 1 1 d .
H11 H 0.3194 0.0827 0.6766 0.068 Uiso 1 1 calc R
C12 C 0.3496(3) 0.1719(2) 0.63015(16) 0.0483(9) Uani 1 1 d .
H12 H 0.2834 0.1687 0.6008 0.058 Uiso 1 1 calc R
C13 C 0.4244(3) 0.22745(17) 0.62777(14) 0.0339(7) Uani 1 1 d .
H13 H 0.4098 0.2620 0.5965 0.041 Uiso 1 1 calc R
C14 C 0.4457(2) 0.48186(16) 0.75905(13) 0.0279(6) Uani 1 1 d .
C15 C 0.3971(2) 0.48953(17) 0.81279(13) 0.0317(6) Uani 1 1 d .
H15 H 0.3533 0.4522 0.8263 0.038 Uiso 1 1 calc R
C16 C 0.4129(3) 0.55171(17) 0.84652(14) 0.0346(7) Uani 1 1 d .
H16 H 0.3791 0.5568 0.8829 0.042 Uiso 1 1 calc R
C17 C 0.4766(3) 0.60556(17) 0.82760(14) 0.0372(7) Uani 1 1 d .
H17 H 0.4881 0.6476 0.8511 0.045 Uiso 1 1 calc R
C18 C 0.5246(3) 0.59863(18) 0.77379(15) 0.0379(7) Uani 1 1 d .
H18 H 0.5691 0.6360 0.7608 0.045 Uiso 1 1 calc R
C19 C 0.5079(3) 0.53821(16) 0.73947(13) 0.0319(6) Uani 1 1 d .
H19 H 0.5388 0.5346 0.7021 0.038 Uiso 1 1 calc R
C20 C 0.3775(2) 0.33451(16) 0.75838(13) 0.0285(6) Uani 1 1 d .
C21 C 0.2879(3) 0.29137(17) 0.73681(14) 0.0337(7) Uani 1 1 d .
H21 H 0.2469 0.2994 0.6974 0.040 Uiso 1 1 calc R
C22 C 0.2568(3) 0.23585(19) 0.77250(16) 0.0421(8) Uani 1 1 d .
H22 H 0.1947 0.2062 0.7574 0.051 Uiso 1 1 calc R
C23 C 0.3164(3) 0.22407(19) 0.82983(16) 0.0449(8) Uani 1 1 d .
H23 H 0.2949 0.1866 0.8544 0.054 Uiso 1 1 calc R
C24 C 0.4071(3) 0.26681(18) 0.85122(15) 0.0397(8) Uani 1 1 d .
H24 H 0.4479 0.2588 0.8907 0.048 Uiso 1 1 calc R
C25 C 0.4386(3) 0.32094(17) 0.81577(13) 0.0325(7) Uani 1 1 d .
H25 H 0.5026 0.3494 0.8304 0.039 Uiso 1 1 calc R
C26 C 0.5424(3) 0.23833(17) 0.48072(14) 0.0370(7) Uani 1 1 d .
H26A H 0.5137 0.2808 0.4584 0.056 Uiso 1 1 calc R
H26B H 0.4810 0.2165 0.4997 0.056 Uiso 1 1 calc R
H26C H 0.5700 0.2048 0.4523 0.056 Uiso 1 1 calc R
C27 C 0.7149(3) 0.17799(17) 0.57843(15) 0.0389(7) Uani 1 1 d .
H27A H 0.6553 0.1566 0.5990 0.058 Uiso 1 1 calc R
H27B H 0.7818 0.1877 0.6085 0.058 Uiso 1 1 calc R
H27C H 0.7359 0.1455 0.5473 0.058 Uiso 1 1 calc R
C28 C 0.7787(3) 0.30094(17) 0.50301(14) 0.0339(7) Uani 1 1 d .
H28A H 0.7521 0.3442 0.4813 0.051 Uiso 1 1 calc R
H28B H 0.8018 0.2667 0.4739 0.051 Uiso 1 1 calc R
H28C H 0.8436 0.3119 0.5339 0.051 Uiso 1 1 calc R
C29 C 0.1962(3) 0.52722(16) 0.59421(15) 0.0339(7) Uani 1 1 d .
H29A H 0.2188 0.5222 0.5534 0.051 Uiso 1 1 calc R
H29B H 0.2448 0.5625 0.6174 0.051 Uiso 1 1 calc R
H29C H 0.1167 0.5425 0.5905 0.051 Uiso 1 1 calc R
C30 C 0.1217(2) 0.37319(16) 0.59005(13) 0.0311(6) Uani 1 1 d .
H30A H 0.1327 0.3757 0.5470 0.047 Uiso 1 1 calc R
H30B H 0.0416 0.3821 0.5937 0.047 Uiso 1 1 calc R
H30C H 0.1432 0.3261 0.6061 0.047 Uiso 1 1 calc R
C31 C 0.1533(3) 0.45589(18) 0.70809(14) 0.0349(7) Uani 1 1 d .
H31A H 0.1920 0.4961 0.7298 0.052 Uiso 1 1 calc R
H31B H 0.1654 0.4135 0.7336 0.052 Uiso 1 1 calc R
H31C H 0.0716 0.4658 0.6993 0.052 Uiso 1 1 calc R
S1 S 0.33936(6) 0.38070(4) 0.49731(3) 0.02566(15) Uani 1 1 d .
S2 S 0.55112(5) 0.43466(3) 0.45763(3) 0.02246(14) Uani 1 1 d .
N3 N 0.35289(19) 0.47083(12) 0.39995(10) 0.0224(5) Uani 1 1 d .
C32 C 0.4007(2) 0.43143(13) 0.44463(12) 0.0222(5) Uani 1 1 d .
C33 C 0.2277(2) 0.46705(15) 0.37792(13) 0.0264(6) Uani 1 1 d .
C34 C 0.1901(3) 0.39089(16) 0.36238(14) 0.0343(7) Uani 1 1 d .
H34A H 0.2373 0.3709 0.3336 0.051 Uiso 1 1 calc R
H34B H 0.1102 0.3906 0.3438 0.051 Uiso 1 1 calc R
H34C H 0.1987 0.3625 0.3998 0.051 Uiso 1 1 calc R
C35 C 0.2063(3) 0.51032(17) 0.31929(14) 0.0333(7) Uani 1 1 d .
H35A H 0.2538 0.4922 0.2898 0.050 Uiso 1 1 calc R
H35B H 0.2254 0.5599 0.3284 0.050 Uiso 1 1 calc R
H35C H 0.1260 0.5067 0.3020 0.050 Uiso 1 1 calc R
C36 C 0.1584(2) 0.49939(17) 0.42445(14) 0.0339(7) Uani 1 1 d .
H36A H 0.1869 0.5469 0.4353 0.051 Uiso 1 1 calc R
H36B H 0.1657 0.4698 0.4612 0.051 Uiso 1 1 calc R
H36C H 0.0782 0.5021 0.4066 0.051 Uiso 1 1 calc R
C37 C 0.1925(4) 0.0520(3) 0.3857(2) 0.0697(12) Uani 1 1 d .
H37A H 0.1363 0.0483 0.3489 0.105 Uiso 1 1 calc R
H37B H 0.2059 0.0052 0.4042 0.105 Uiso 1 1 calc R
H37C H 0.2639 0.0707 0.3747 0.105 Uiso 1 1 calc R
C38 C 0.1489(3) 0.1003(2) 0.43016(17) 0.0529(9) Uani 1 1 d .
C39 C 0.1987(4) 0.1678(3) 0.44405(18) 0.0625(12) Uani 1 1 d .
H39 H 0.2625 0.1825 0.4255 0.075 Uiso 1 1 calc R
C40 C 0.1541(4) 0.2118(2) 0.48448(17) 0.0551(10) Uani 1 1 d .
H40 H 0.1873 0.2570 0.4929 0.066 Uiso 1 1 calc R
C41 C 0.0646(4) 0.1925(2) 0.51243(18) 0.0558(10) Uani 1 1 d .
H41 H 0.0363 0.2236 0.5405 0.067 Uiso 1 1 calc R
C42 C 0.0155(4) 0.1285(2) 0.50030(17) 0.0530(9) Uani 1 1 d .
H42 H -0.0478 0.1149 0.5196 0.064 Uiso 1 1 calc R
C43 C 0.0573(3) 0.0831(2) 0.45990(17) 0.0482(9) Uani 1 1 d .
H43 H 0.0220 0.0384 0.4522 0.058 Uiso 1 1 calc R

loop_
_atom_site_aniso_label
_atom_site_aniso_U_11
_atom_site_aniso_U_22
_atom_site_aniso_U_33
_atom_site_aniso_U_23
_atom_site_aniso_U_13
_atom_site_aniso_U_12
Y1 0.02548(13) 0.01966(12) 0.01788(12) 0.00172(9) 0.00795(8) 0.00003(9)
P1 0.0266(3) 0.0214(3) 0.0199(3) 0.0030(3) 0.0069(3) 0.0004(3)
P2 0.0283(3) 0.0259(4) 0.0194(3) 0.0024(3) 0.0098(3) -0.0002(3)
N1 0.0275(12) 0.0203(11) 0.0234(11) 0.0029(9) 0.0070(9) 0.0026(9)
N2 0.0279(12) 0.0278(12) 0.0206(11) 0.0036(9) 0.0082(9) -0.0009(9)
Si1 0.0342(4) 0.0226(4) 0.0228(4) 0.0002(3) 0.0077(3) 0.0034(3)
Si2 0.0264(4) 0.0269(4) 0.0250(4) 0.0009(3) 0.0099(3) 0.0006(3)
C1 0.0314(14) 0.0218(13) 0.0222(13) 0.0012(11) 0.0077(11) 0.0002(11)
C2 0.0345(15) 0.0228(14) 0.0228(13) 0.0009(11) 0.0048(11) -0.0006(11)
C3 0.0334(15) 0.0292(15) 0.0277(15) -0.0005(12) 0.0089(12) -0.0006(12)
C4 0.0404(17) 0.0349(17) 0.0253(15) -0.0014(13) -0.0004(12) 0.0049(13)
C5 0.0346(16) 0.0331(17) 0.0382(17) -0.0021(14) -0.0031(13) 0.0017(13)
C6 0.0295(15) 0.0336(16) 0.0385(17) -0.0004(14) 0.0085(12) -0.0018(12)
C7 0.0335(15) 0.0215(13) 0.0288(14) 0.0017(12) 0.0095(11) -0.0015(11)
C8 0.0304(14) 0.0285(15) 0.0254(14) 0.0060(12) 0.0063(11) -0.0018(12)
C9 0.0372(17) 0.0380(18) 0.0364(17) 0.0160(14) -0.0025(13) -0.0104(14)
C10 0.056(2) 0.043(2) 0.053(2) 0.0261(18) -0.0090(17) -0.0189(17)
C11 0.054(2) 0.054(2) 0.057(2) 0.0224(19) -0.0091(18) -0.0287(19)
C12 0.0423(19) 0.056(2) 0.0436(19) 0.0162(17) -0.0068(15) -0.0176(16)
C13 0.0351(16) 0.0335(16) 0.0327(16) 0.0108(13) 0.0036(12) -0.0058(13)
C14 0.0304(14) 0.0312(15) 0.0232(14) 0.0007(12) 0.0080(11) 0.0036(12)
C15 0.0325(15) 0.0377(17) 0.0272(15) -0.0015(13) 0.0125(12) 0.0008(13)
C16 0.0421(17) 0.0394(18) 0.0240(14) -0.0075(13) 0.0106(12) 0.0049(14)
C17 0.0491(19) 0.0326(17) 0.0306(16) -0.0065(14) 0.0085(13) 0.0032(14)
C18 0.0467(18) 0.0311(17) 0.0384(17) 0.0005(14) 0.0149(14) -0.0028(14)
C19 0.0403(17) 0.0314(16) 0.0263(15) -0.0002(13) 0.0131(12) 0.0010(13)
C20 0.0301(15) 0.0320(16) 0.0262(14) 0.0036(12) 0.0138(11) -0.0012(12)
C21 0.0359(16) 0.0356(17) 0.0311(15) 0.0087(13) 0.0095(12) -0.0027(13)
C22 0.0387(18) 0.045(2) 0.0439(19) 0.0128(16) 0.0095(14) -0.0078(15)
C23 0.054(2) 0.043(2) 0.0404(19) 0.0155(16) 0.0148(16) -0.0045(16)
C24 0.0509(19) 0.0430(19) 0.0271(16) 0.0103(14) 0.0123(14) 0.0019(15)
C25 0.0362(16) 0.0366(17) 0.0271(15) 0.0044(13) 0.0127(12) 0.0002(13)
C26 0.0477(19) 0.0291(16) 0.0347(17) -0.0086(13) 0.0067(14) 0.0042(14)
C27 0.057(2) 0.0288(16) 0.0330(16) 0.0005(13) 0.0129(14) 0.0096(14)
C28 0.0427(17) 0.0342(16) 0.0276(15) -0.0007(13) 0.0156(13) 0.0068(14)
C29 0.0315(15) 0.0303(16) 0.0411(17) 0.0005(13) 0.0095(13) 0.0041(12)
C30 0.0314(15) 0.0330(16) 0.0304(15) 0.0046(13) 0.0101(12) -0.0020(12)
C31 0.0302(15) 0.0432(18) 0.0333(16) 0.0006(14) 0.0116(12) 0.0024(13)
S1 0.0301(3) 0.0254(3) 0.0227(3) 0.0033(3) 0.0079(3) -0.0043(3)
S2 0.0266(3) 0.0219(3) 0.0201(3) 0.0015(3) 0.0078(2) 0.0011(2)
N3 0.0280(11) 0.0198(11) 0.0200(11) -0.0024(9) 0.0054(9) -0.0009(9)
C32 0.0316(14) 0.0169(12) 0.0191(12) -0.0046(10) 0.0073(10) -0.0018(11)
C33 0.0277(14) 0.0271(15) 0.0248(14) 0.0003(12) 0.0048(11) -0.0007(11)
C34 0.0394(17) 0.0288(16) 0.0330(16) -0.0002(13) -0.0014(13) -0.0078(13)
C35 0.0296(15) 0.0366(17) 0.0326(16) 0.0065(13) 0.0008(12) 0.0005(13)
C36 0.0286(15) 0.0369(17) 0.0372(16) -0.0014(14) 0.0075(12) 0.0016(13)
C37 0.064(3) 0.091(4) 0.053(2) -0.005(2) 0.005(2) 0.004(2)
C38 0.058(2) 0.066(3) 0.0340(18) -0.0017(18) 0.0051(16) -0.0066(19)
C39 0.059(2) 0.086(3) 0.042(2) 0.015(2) 0.0038(18) -0.025(2)
C40 0.078(3) 0.043(2) 0.040(2) 0.0059(17) -0.0047(19) -0.019(2)
C41 0.073(3) 0.047(2) 0.044(2) 0.0020(18) -0.0040(19) 0.001(2)
C42 0.067(2) 0.052(2) 0.0392(19) 0.0027(18) 0.0052(17) -0.0082(19)
C43 0.058(2) 0.042(2) 0.045(2) 0.0008(16) 0.0080(17) -0.0166(17)

loop_
_atom_type_symbol
_atom_type_description
_atom_type_scat_dispersion_real
_atom_type_scat_dispersion_imag
_atom_type_scat_source
C C 0.0181 0.0091 'International Tables Vol C Tables 4.2.6.8 and 6.1.1.4'
H H 0.0000 0.0000 'International Tables Vol C Tables 4.2.6.8 and 6.1.1.4'
N N 0.0311 0.0180 'International Tables Vol C Tables 4.2.6.8 and 6.1.1.4'
Si Si 0.2541 0.3302 'International Tables Vol C Tables 4.2.6.8 and 6.1.1.4'
P P 0.2955 0.4335 'International Tables Vol C Tables 4.2.6.8 and 6.1.1.4'
S S 0.3331 0.5567 'International Tables Vol C Tables 4.2.6.8 and 6.1.1.4'
Y Y -0.2670 2.0244 'International Tables Vol C Tables 4.2.6.8 and 6.1.1.4'

loop_
_geom_angle_atom_site_label_1
_geom_angle_atom_site_label_2
_geom_angle_atom_site_label_3
_geom_angle
_geom_angle_site_symmetry_1
_geom_angle_site_symmetry_3
N1 Y1 N2 107.46(8) . .
N1 Y1 N3 106.35(8) . 3_666
N2 Y1 N3 122.10(7) . 3_666
N1 Y1 C1 65.17(8) . .
N2 Y1 C1 63.12(8) . .
N3 Y1 C1 91.70(8) 3_666 .
N1 Y1 S1 96.74(6) . .
N2 Y1 S1 79.48(6) . .
N3 Y1 S1 139.74(5) 3_666 .
C1 Y1 S1 128.21(6) . .
N1 Y1 S2 156.40(5) . 3_666
N2 Y1 S2 96.14(6) . 3_666
N3 Y1 S2 59.08(5) 3_666 3_666
C1 Y1 S2 129.03(6) . 3_666
S1 Y1 S2 87.18(2) . 3_666
N1 Y1 S2 86.97(5) . .
N2 Y1 S2 141.34(6) . .
N3 Y1 S2 85.39(5) 3_666 .
C1 Y1 S2 149.98(6) . .
S1 Y1 S2 63.025(19) . .
S2 Y1 S2 74.05(2) 3_666 .
N1 Y1 C32 124.05(8) . 3_666
N2 Y1 C32 122.76(8) . 3_666
N3 Y1 C32 26.20(7) 3_666 3_666
C1 Y1 C32 116.00(8) . 3_666
S1 Y1 C32 114.08(5) . 3_666
S2 Y1 C32 35.96(5) 3_666 3_666
S2 Y1 C32 69.58(5) . 3_666
N1 P1 C1 107.77(12) . .
N1 P1 C8 109.36(13) . .
C1 P1 C8 113.14(14) . .
N1 P1 C2 114.68(12) . .
C1 P1 C2 103.26(13) . .
C8 P1 C2 108.64(13) . .
N2 P2 C1 106.35(12) . .
N2 P2 C14 113.60(13) . .
C1 P2 C14 103.80(13) . .
N2 P2 C20 115.48(13) . .
C1 P2 C20 111.48(13) . .
C14 P2 C20 105.60(13) . .
P1 N1 Si1 125.36(14) . .
P1 N1 Y1 98.13(10) . .
Si1 N1 Y1 133.99(12) . .
P2 N2 Si2 125.42(14) . .
P2 N2 Y1 98.95(10) . .
Si2 N2 Y1 132.22(12) . .
N1 Si1 C26 112.67(13) . .
N1 Si1 C28 109.54(13) . .
C26 Si1 C28 108.22(15) . .
N1 Si1 C27 112.49(13) . .
C26 Si1 C27 106.35(15) . .
C28 Si1 C27 107.33(15) . .
N2 Si2 C29 110.34(13) . .
N2 Si2 C30 111.37(13) . .
C29 Si2 C30 109.81(14) . .
N2 Si2 C31 112.57(13) . .
C29 Si2 C31 105.00(15) . .
C30 Si2 C31 107.53(14) . .
P2 C1 P1 126.80(17) . .
P2 C1 Y1 89.24(11) . .
P1 C1 Y1 86.43(10) . .
P2 C1 H1 114.9 . .
P1 C1 H1 114.9 . .
Y1 C1 H1 114.9 . .
C7 C2 C3 119.1(3) . .
C7 C2 P1 120.0(2) . .
C3 C2 P1 120.6(2) . .
C4 C3 C2 120.5(3) . .
C4 C3 H3 119.7 . .
C2 C3 H3 119.7 . .
C5 C4 C3 120.3(3) . .
C5 C4 H4 119.9 . .
C3 C4 H4 119.9 . .
C4 C5 C6 120.0(3) . .
C4 C5 H5 120.0 . .
C6 C5 H5 120.0 . .
C7 C6 C5 119.9(3) . .
C7 C6 H6 120.1 . .
C5 C6 H6 120.1 . .
C6 C7 C2 120.1(3) . .
C6 C7 H7 120.0 . .
C2 C7 H7 120.0 . .
C9 C8 C13 118.7(3) . .
C9 C8 P1 124.5(2) . .
C13 C8 P1 116.8(2) . .
C10 C9 C8 120.1(3) . .
C10 C9 H9 120.0 . .
C8 C9 H9 120.0 . .
C11 C10 C9 121.0(3) . .
C11 C10 H10 119.5 . .
C9 C10 H10 119.5 . .
C10 C11 C12 119.7(3) . .
C10 C11 H11 120.2 . .
C12 C11 H11 120.2 . .
C13 C12 C11 120.3(3) . .
C13 C12 H12 119.9 . .
C11 C12 H12 119.9 . .
C12 C13 C8 120.3(3) . .
C12 C13 H13 119.9 . .
C8 C13 H13 119.9 . .
C15 C14 C19 118.7(3) . .
C15 C14 P2 123.7(2) . .
C19 C14 P2 117.6(2) . .
C16 C15 C14 120.1(3) . .
C16 C15 H15 119.9 . .
C14 C15 H15 119.9 . .
C17 C16 C15 120.4(3) . .
C17 C16 H16 119.8 . .
C15 C16 H16 119.8 . .
C16 C17 C18 119.9(3) . .
C16 C17 H17 120.1 . .
C18 C17 H17 120.1 . .
C19 C18 C17 120.4(3) . .
C19 C18 H18 119.8 . .
C17 C18 H18 119.8 . .
C18 C19 C14 120.5(3) . .
C18 C19 H19 119.8 . .
C14 C19 H19 119.8 . .
C21 C20 C25 119.2(3) . .
C21 C20 P2 122.1(2) . .
C25 C20 P2 118.4(2) . .
C20 C21 C22 120.3(3) . .
C20 C21 H21 119.8 . .
C22 C21 H21 119.8 . .
C23 C22 C21 119.9(3) . .
C23 C22 H22 120.1 . .
C21 C22 H22 120.1 . .
C24 C23 C22 119.8(3) . .
C24 C23 H23 120.1 . .
C22 C23 H23 120.1 . .
C25 C24 C23 120.3(3) . .
C25 C24 H24 119.8 . .
C23 C24 H24 119.8 . .
C24 C25 C20 120.5(3) . .
C24 C25 H25 119.8 . .
C20 C25 H25 119.8 . .
Si1 C26 H26A 109.5 . .
Si1 C26 H26B 109.5 . .
H26A C26 H26B 109.5 . .
Si1 C26 H26C 109.5 . .
H26A C26 H26C 109.5 . .
H26B C26 H26C 109.5 . .
Si1 C27 H27A 109.5 . .
Si1 C27 H27B 109.5 . .
H27A C27 H27B 109.5 . .
Si1 C27 H27C 109.5 . .
H27A C27 H27C 109.5 . .
H27B C27 H27C 109.5 . .
Si1 C28 H28A 109.5 . .
Si1 C28 H28B 109.5 . .
H28A C28 H28B 109.5 . .
Si1 C28 H28C 109.5 . .
H28A C28 H28C 109.5 . .
H28B C28 H28C 109.5 . .
Si2 C29 H29A 109.5 . .
Si2 C29 H29B 109.5 . .
H29A C29 H29B 109.5 . .
Si2 C29 H29C 109.5 . .
H29A C29 H29C 109.5 . .
H29B C29 H29C 109.5 . .
Si2 C30 H30A 109.5 . .
Si2 C30 H30B 109.5 . .
H30A C30 H30B 109.5 . .
Si2 C30 H30C 109.5 . .
H30A C30 H30C 109.5 . .
H30B C30 H30C 109.5 . .
Si2 C31 H31A 109.5 . .
Si2 C31 H31B 109.5 . .
H31A C31 H31B 109.5 . .
Si2 C31 H31C 109.5 . .
H31A C31 H31C 109.5 . .
H31B C31 H31C 109.5 . .
C32 S1 Y1 86.73(9) . .
C32 S2 Y1 76.62(9) . 3_666
C32 S2 Y1 81.61(8) . .
Y1 S2 Y1 105.95(2) 3_666 .
C32 N3 C33 121.8(2) . .
C32 N3 Y1 96.60(16) . 3_666
C33 N3 Y1 133.27(16) . 3_666
N3 C32 S1 130.0(2) . .
N3 C32 S2 115.3(2) . .
S1 C32 S2 114.54(15) . .
N3 C32 Y1 57.20(14) . 3_666
S1 C32 Y1 146.50(13) . 3_666
S2 C32 Y1 67.42(8) . 3_666
N3 C33 C35 107.0(2) . .
N3 C33 C36 111.3(2) . .
C35 C33 C36 108.3(2) . .
N3 C33 C34 111.2(2) . .
C35 C33 C34 107.8(2) . .
C36 C33 C34 111.1(2) . .
C33 C34 H34A 109.5 . .
C33 C34 H34B 109.5 . .
H34A C34 H34B 109.5 . .
C33 C34 H34C 109.5 . .
H34A C34 H34C 109.5 . .
H34B C34 H34C 109.5 . .
C33 C35 H35A 109.5 . .
C33 C35 H35B 109.5 . .
H35A C35 H35B 109.5 . .
C33 C35 H35C 109.5 . .
H35A C35 H35C 109.5 . .
H35B C35 H35C 109.5 . .
C33 C36 H36A 109.5 . .
C33 C36 H36B 109.5 . .
H36A C36 H36B 109.5 . .
C33 C36 H36C 109.5 . .
H36A C36 H36C 109.5 . .
H36B C36 H36C 109.5 . .
C38 C37 H37A 109.5 . .
C38 C37 H37B 109.5 . .
H37A C37 H37B 109.5 . .
C38 C37 H37C 109.5 . .
H37A C37 H37C 109.5 . .
H37B C37 H37C 109.5 . .
C43 C38 C39 116.0(4) . .
C43 C38 C37 122.5(4) . .
C39 C38 C37 121.5(4) . .
C40 C39 C38 119.8(4) . .
C40 C39 H39 120.1 . .
C38 C39 H39 120.1 . .
C41 C40 C39 121.9(4) . .
C41 C40 H40 119.0 . .
C39 C40 H40 119.0 . .
C40 C41 C42 119.7(4) . .
C40 C41 H41 120.1 . .
C42 C41 H41 120.1 . .
C41 C42 C43 120.1(4) . .
C41 C42 H42 119.9 . .
C43 C42 H42 119.9 . .
C42 C43 C38 122.4(4) . .
C42 C43 H43 118.8 . .
C38 C43 H43 118.8 . .

loop_
_geom_bond_atom_site_label_1
_geom_bond_atom_site_label_2
_geom_bond_distance
_geom_bond_site_symmetry_2
Y1 N1 2.393(2) .
Y1 N2 2.455(2) .
Y1 N3 2.482(2) 3_666
Y1 C1 2.633(3) .
Y1 S1 2.7489(7) .
Y1 S2 2.7834(7) 3_666
Y1 S2 2.9011(7) .
Y1 C32 2.933(3) 3_666
P1 N1 1.611(2) .
P1 C1 1.748(3) .
P1 C8 1.814(3) .
P1 C2 1.819(3) .
P2 N2 1.600(2) .
P2 C1 1.731(3) .
P2 C14 1.822(3) .
P2 C20 1.825(3) .
N1 Si1 1.754(2) .
N2 Si2 1.745(2) .
Si1 C26 1.860(3) .
Si1 C28 1.871(3) .
Si1 C27 1.877(3) .
Si2 C29 1.855(3) .
Si2 C30 1.868(3) .
Si2 C31 1.877(3) .
C1 H1 1.0000 .
C2 C7 1.390(4) .
C2 C3 1.394(4) .
C3 C4 1.376(4) .
C3 H3 0.9500 .
C4 C5 1.372(5) .
C4 H4 0.9500 .
C5 C6 1.394(4) .
C5 H5 0.9500 .
C6 C7 1.384(4) .
C6 H6 0.9500 .
C7 H7 0.9500 .
C8 C9 1.392(4) .
C8 C13 1.403(4) .
C9 C10 1.382(5) .
C9 H9 0.9500 .
C10 C11 1.373(5) .
C10 H10 0.9500 .
C11 C12 1.383(5) .
C11 H11 0.9500 .
C12 C13 1.383(4) .
C12 H12 0.9500 .
C13 H13 0.9500 .
C14 C15 1.397(4) .
C14 C19 1.399(4) .
C15 C16 1.392(4) .
C15 H15 0.9500 .
C16 C17 1.369(5) .
C16 H16 0.9500 .
C17 C18 1.393(4) .
C17 H17 0.9500 .
C18 C19 1.372(5) .
C18 H18 0.9500 .
C19 H19 0.9500 .
C20 C21 1.373(4) .
C20 C25 1.396(4) .
C21 C22 1.394(4) .
C21 H21 0.9500 .
C22 C23 1.382(5) .
C22 H22 0.9500 .
C23 C24 1.377(5) .
C23 H23 0.9500 .
C24 C25 1.373(4) .
C24 H24 0.9500 .
C25 H25 0.9500 .
C26 H26A 0.9800 .
C26 H26B 0.9800 .
C26 H26C 0.9800 .
C27 H27A 0.9800 .
C27 H27B 0.9800 .
C27 H27C 0.9800 .
C28 H28A 0.9800 .
C28 H28B 0.9800 .
C28 H28C 0.9800 .
C29 H29A 0.9800 .
C29 H29B 0.9800 .
C29 H29C 0.9800 .
C30 H30A 0.9800 .
C30 H30B 0.9800 .
C30 H30C 0.9800 .
C31 H31A 0.9800 .
C31 H31B 0.9800 .
C31 H31C 0.9800 .
S1 C32 1.744(3) .
S2 C32 1.770(3) .
S2 Y1 2.7834(7) 3_666
N3 C32 1.304(3) .
N3 C33 1.501(3) .
N3 Y1 2.482(2) 3_666
C32 Y1 2.933(3) 3_666
C33 C35 1.524(4) .
C33 C36 1.530(4) .
C33 C34 1.535(4) .
C34 H34A 0.9800 .
C34 H34B 0.9800 .
C34 H34C 0.9800 .
C35 H35A 0.9800 .
C35 H35B 0.9800 .
C35 H35C 0.9800 .
C36 H36A 0.9800 .
C36 H36B 0.9800 .
C36 H36C 0.9800 .
C37 C38 1.486(6) .
C37 H37A 0.9800 .
C37 H37B 0.9800 .
C37 H37C 0.9800 .
C38 C43 1.384(5) .
C38 C39 1.425(6) .
C39 C40 1.379(6) .
C39 H39 0.9500 .
C40 C41 1.350(6) .
C40 H40 0.9500 .
C41 C42 1.355(6) .
C41 H41 0.9500 .
C42 C43 1.380(6) .
C42 H42 0.9500 .
C43 H43 0.9500 .

loop_
_geom_torsion_atom_site_label_1
_geom_torsion_atom_site_label_2
_geom_torsion_atom_site_label_3
_geom_torsion_atom_site_label_4
_geom_torsion
_geom_torsion_site_symmetry_1
_geom_torsion_site_symmetry_4
C1 P1 N1 Si1 -179.17(16) . .
C8 P1 N1 Si1 -55.8(2) . .
C2 P1 N1 Si1 66.5(2) . .
C1 P1 N1 Y1 -15.06(14) . .
C8 P1 N1 Y1 108.30(12) . .
C2 P1 N1 Y1 -129.41(11) . .
N2 Y1 N1 P1 -37.69(12) . .
N3 Y1 N1 P1 94.59(10) 3_666 .
C1 Y1 N1 P1 10.43(10) . .
S1 Y1 N1 P1 -118.74(9) . .
S2 Y1 N1 P1 142.82(9) 3_666 .
S2 Y1 N1 P1 178.88(10) . .
C32 Y1 N1 P1 116.11(10) 3_666 .
N2 Y1 N1 Si1 124.23(16) . .
N3 Y1 N1 Si1 -103.49(16) 3_666 .
C1 Y1 N1 Si1 172.34(19) . .
S1 Y1 N1 Si1 43.18(16) . .
S2 Y1 N1 Si1 -55.3(3) 3_666 .
S2 Y1 N1 Si1 -19.20(15) . .
C32 Y1 N1 Si1 -81.97(18) 3_666 .
C1 P2 N2 Si2 -175.62(16) . .
C14 P2 N2 Si2 -62.1(2) . .
C20 P2 N2 Si2 60.1(2) . .
C1 P2 N2 Y1 -14.39(14) . .
C14 P2 N2 Y1 99.15(13) . .
C20 P2 N2 Y1 -138.62(12) . .
N1 Y1 N2 P2 59.37(12) . .
N3 Y1 N2 P2 -63.69(13) 3_666 .
C1 Y1 N2 P2 10.13(10) . .
S1 Y1 N2 P2 153.20(11) . .
S2 Y1 N2 P2 -120.83(10) 3_666 .
S2 Y1 N2 P2 167.10(5) . .
C32 Y1 N2 P2 -94.84(12) 3_666 .
N1 Y1 N2 Si2 -141.37(16) . .
N3 Y1 N2 Si2 95.57(17) 3_666 .
C1 Y1 N2 Si2 169.4(2) . .
S1 Y1 N2 Si2 -47.54(15) . .
S2 Y1 N2 Si2 38.43(16) 3_666 .
S2 Y1 N2 Si2 -33.6(2) . .
C32 Y1 N2 Si2 64.42(19) 3_666 .
P1 N1 Si1 C26 113.40(19) . .
Y1 N1 Si1 C26 -44.5(2) . .
P1 N1 Si1 C28 -126.08(17) . .
Y1 N1 Si1 C28 76.05(19) . .
P1 N1 Si1 C27 -6.8(2) . .
Y1 N1 Si1 C27 -164.67(17) . .
P2 N2 Si2 C29 118.88(18) . .
Y1 N2 Si2 C29 -35.7(2) . .
P2 N2 Si2 C30 -118.91(18) . .
Y1 N2 Si2 C30 86.51(18) . .
P2 N2 Si2 C31 2.0(2) . .
Y1 N2 Si2 C31 -152.63(16) . .
N2 P2 C1 P1 -71.7(2) . .
C14 P2 C1 P1 168.16(18) . .
C20 P2 C1 P1 54.9(2) . .
N2 P2 C1 Y1 13.24(13) . .
C14 P2 C1 Y1 -106.87(11) . .
C20 P2 C1 Y1 139.91(11) . .
N1 P1 C1 P2 99.9(2) . .
C8 P1 C1 P2 -21.1(2) . .
C2 P1 C1 P2 -138.35(19) . .
N1 P1 C1 Y1 13.55(12) . .
C8 P1 C1 Y1 -107.48(12) . .
C2 P1 C1 Y1 135.29(10) . .
N1 Y1 C1 P2 -136.47(13) . .
N2 Y1 C1 P2 -9.24(9) . .
N3 Y1 C1 P2 116.28(11) 3_666 .
S1 Y1 C1 P2 -57.98(13) . .
S2 Y1 C1 P2 65.90(12) 3_666 .
S2 Y1 C1 P2 -160.01(5) . .
C32 Y1 C1 P2 106.09(11) 3_666 .
N1 Y1 C1 P1 -9.52(9) . .
N2 Y1 C1 P1 117.71(12) . .
N3 Y1 C1 P1 -116.77(10) 3_666 .
S1 Y1 C1 P1 68.97(12) . .
S2 Y1 C1 P1 -167.15(5) 3_666 .
S2 Y1 C1 P1 -33.06(19) . .
C32 Y1 C1 P1 -126.96(10) 3_666 .
N1 P1 C2 C7 2.7(3) . .
C1 P1 C2 C7 -114.3(2) . .
C8 P1 C2 C7 125.4(2) . .
N1 P1 C2 C3 177.3(2) . .
C1 P1 C2 C3 60.3(3) . .
C8 P1 C2 C3 -60.0(3) . .
C7 C2 C3 C4 -2.5(4) . .
P1 C2 C3 C4 -177.2(2) . .
C2 C3 C4 C5 1.6(5) . .
C3 C4 C5 C6 0.6(5) . .
C4 C5 C6 C7 -2.0(5) . .
C5 C6 C7 C2 1.0(5) . .
C3 C2 C7 C6 1.2(4) . .
P1 C2 C7 C6 175.9(2) . .
N1 P1 C8 C9 141.1(3) . .
C1 P1 C8 C9 -98.7(3) . .
C2 P1 C8 C9 15.3(3) . .
N1 P1 C8 C13 -38.3(3) . .
C1 P1 C8 C13 81.8(3) . .
C2 P1 C8 C13 -164.1(2) . .
C13 C8 C9 C10 -1.0(5) . .
P1 C8 C9 C10 179.6(3) . .
C8 C9 C10 C11 0.4(6) . .
C9 C10 C11 C12 0.1(7) . .
C10 C11 C12 C13 0.0(7) . .
C11 C12 C13 C8 -0.7(6) . .
C9 C8 C13 C12 1.2(5) . .
P1 C8 C13 C12 -179.3(3) . .
N2 P2 C14 C15 111.9(3) . .
C1 P2 C14 C15 -133.1(3) . .
C20 P2 C14 C15 -15.7(3) . .
N2 P2 C14 C19 -66.3(3) . .
C1 P2 C14 C19 48.8(3) . .
C20 P2 C14 C19 166.2(2) . .
C19 C14 C15 C16 -1.4(4) . .
P2 C14 C15 C16 -179.5(2) . .
C14 C15 C16 C17 -0.5(5) . .
C15 C16 C17 C18 1.0(5) . .
C16 C17 C18 C19 0.3(5) . .
C17 C18 C19 C14 -2.1(5) . .
C15 C14 C19 C18 2.6(5) . .
P2 C14 C19 C18 -179.1(2) . .
N2 P2 C20 C21 7.0(3) . .
C1 P2 C20 C21 -114.5(3) . .
C14 P2 C20 C21 133.4(3) . .
N2 P2 C20 C25 -179.9(2) . .
C1 P2 C20 C25 58.6(3) . .
C14 P2 C20 C25 -53.5(3) . .
C25 C20 C21 C22 1.6(5) . .
P2 C20 C21 C22 174.7(3) . .
C20 C21 C22 C23 -0.1(5) . .
C21 C22 C23 C24 -0.7(5) . .
C22 C23 C24 C25 -0.2(5) . .
C23 C24 C25 C20 1.7(5) . .
C21 C20 C25 C24 -2.4(5) . .
P2 C20 C25 C24 -175.8(2) . .
N1 Y1 S1 C32 -104.88(10) . .
N2 Y1 S1 C32 148.53(10) . .
N3 Y1 S1 C32 20.43(12) 3_666 .
C1 Y1 S1 C32 -168.46(11) . .
S2 Y1 S1 C32 51.75(9) 3_666 .
S2 Y1 S1 C32 -21.77(9) . .
C32 Y1 S1 C32 27.21(14) 3_666 .
N1 Y1 S2 C32 120.77(10) . .
N2 Y1 S2 C32 6.26(13) . .
N3 Y1 S2 C32 -132.55(10) 3_666 .
C1 Y1 S2 C32 142.05(15) . .
S1 Y1 S2 C32 21.63(9) . .
S2 Y1 S2 C32 -73.42(9) 3_666 .
C32 Y1 S2 C32 -111.06(8) 3_666 .
N1 Y1 S2 Y1 -165.81(6) . 3_666
N2 Y1 S2 Y1 79.68(9) . 3_666
N3 Y1 S2 Y1 -59.13(5) 3_666 3_666
C1 Y1 S2 Y1 -144.53(12) . 3_666
S1 Y1 S2 Y1 95.05(3) . 3_666
S2 Y1 S2 Y1 0.0 3_666 3_666
C32 Y1 S2 Y1 -37.64(6) 3_666 3_666
C33 N3 C32 S1 -13.1(4) . .
Y1 N3 C32 S1 139.0(2) 3_666 .
C33 N3 C32 S2 172.04(18) . .
Y1 N3 C32 S2 -35.86(18) 3_666 .
C33 N3 C32 Y1 -152.1(3) . 3_666
Y1 S1 C32 N3 -138.3(2) . .
Y1 S1 C32 S2 36.54(12) . .
Y1 S1 C32 Y1 -49.1(2) . 3_666
Y1 S2 C32 N3 32.23(18) 3_666 .
Y1 S2 C32 N3 140.9(2) . .
Y1 S2 C32 S1 -143.41(14) 3_666 .
Y1 S2 C32 S1 -34.71(12) . .
Y1 S2 C32 Y1 108.70(3) . 3_666
C32 N3 C33 C35 -170.5(2) . .
Y1 N3 C33 C35 49.2(3) 3_666 .
C32 N3 C33 C36 71.4(3) . .
Y1 N3 C33 C36 -68.9(3) 3_666 .
C32 N3 C33 C34 -53.0(3) . .
Y1 N3 C33 C34 166.65(18) 3_666 .
C43 C38 C39 C40 -0.8(6) . .
C37 C38 C39 C40 178.5(4) . .
C38 C39 C40 C41 1.0(6) . .
C39 C40 C41 C42 -0.8(6) . .
C40 C41 C42 C43 0.5(6) . .
C41 C42 C43 C38 -0.4(6) . .
C39 C38 C43 C42 0.5(6) . .
C37 C38 C43 C42 -178.7(4) . .
